data_4029956
loop_
_publ_author_name
'Holland, Ryan J.'
'Klose, John R.'
'Deschamps, Jeffrey R.'
'Cao, Zhao'
'Keefer, Larry K.'
'Saavedra, Joseph E.'

_publ_section_title
;
 Direct reaction of amides with nitric oxide to form diazeniumdiolates.
;
_journal_issue 19
_journal_name_full 'The Journal of organic chemistry'
_journal_page_first 9389
_journal_page_last 9393
_journal_paper_doi 10.1021/jo501670e
_journal_volume 79
_journal_year 2014
_chemical_formula_moiety 'C20 H18 N4 O3'
_chemical_formula_sum 'C20 H18 N4 O3'
_chemical_formula_weight 362.38
_chemical_name_systematic
; 
 ? 
;
_space_group_IT_number 15
_symmetry_cell_setting monoclinic
_symmetry_space_group_name_Hall '-C 2yc'
_symmetry_space_group_name_H-M 'C 1 2/c 1'
_atom_sites_solution_hydrogens geom
_atom_sites_solution_primary direct
_atom_sites_solution_secondary difmap
_audit_creation_method SHELXL-97
_cell_angle_alpha 90.00
_cell_angle_beta 109.785(4)
_cell_angle_gamma 90.00
_cell_formula_units_Z 8
_cell_length_a 18.3109(19)
_cell_length_b 10.8087(9)
_cell_length_c 20.0132(16)
_cell_measurement_reflns_used 2383
_cell_measurement_temperature 150(2)
_cell_measurement_theta_max 24.17
_cell_measurement_theta_min 2.29
_cell_volume 3727.1(6)
_computing_cell_refinement 'Bruker SMART v5.631 (Bruker, 2001)'
_computing_data_collection 'Bruker SMART v5.631 (Bruker, 2001)'
_computing_data_reduction
;
Bruker SAINT v6.45A (Bruker, 2002), Bruker XPREP v6.14 (Bruker, 2001)
;
_computing_molecular_graphics 'Bruker SHELXTL v6.14 (Bruker, 2000b)'
_computing_publication_material 'Bruker SHELXTL v6.14 (Bruker, 2000b)'
_computing_structure_refinement 'Bruker SHELXTL v6.14 (Bruker, 2000b)'
_computing_structure_solution 'Bruker SHELXTL v6.14 (Bruker, 2000b)'
_diffrn_ambient_temperature 150(2)
_diffrn_measured_fraction_theta_full 0.996
_diffrn_measured_fraction_theta_max 0.996
_diffrn_measurement_device_type 'Bruker SMART APEX II CCD'
_diffrn_measurement_method '\w scans'
_diffrn_radiation_monochromator graphite
_diffrn_radiation_source 'fine-focus sealed tube'
_diffrn_radiation_type MoK\a
_diffrn_radiation_wavelength 0.71073
_diffrn_reflns_av_R_equivalents 0.0770
_diffrn_reflns_av_sigmaI/netI 0.0842
_diffrn_reflns_limit_h_max 24
_diffrn_reflns_limit_h_min -24
_diffrn_reflns_limit_k_max 14
_diffrn_reflns_limit_k_min -14
_diffrn_reflns_limit_l_max 26
_diffrn_reflns_limit_l_min -22
_diffrn_reflns_number 20155
_diffrn_reflns_theta_full 28.33
_diffrn_reflns_theta_max 28.33
_diffrn_reflns_theta_min 2.16
_exptl_absorpt_coefficient_mu 0.090
_exptl_absorpt_correction_T_max 0.9927
_exptl_absorpt_correction_T_min 0.9671
_exptl_absorpt_correction_type multi-scan
_exptl_absorpt_process_details 'SADABS v2.10 (Bruker, 2000c)'
_exptl_crystal_colour colourless
_exptl_crystal_density_diffrn 1.292
_exptl_crystal_density_method 'not measured'
_exptl_crystal_description rod
_exptl_crystal_F_000 1520
_exptl_crystal_size_max 0.375
_exptl_crystal_size_mid 0.101
_exptl_crystal_size_min 0.082
_refine_diff_density_max 0.575
_refine_diff_density_min -0.229
_refine_diff_density_rms 0.055
_refine_ls_extinction_method none
_refine_ls_goodness_of_fit_ref 0.839
_refine_ls_hydrogen_treatment constr
_refine_ls_matrix_type full
_refine_ls_number_parameters 244
_refine_ls_number_reflns 4639
_refine_ls_number_restraints 0
_refine_ls_restrained_S_all 0.839
_refine_ls_R_factor_all 0.0863
_refine_ls_R_factor_gt 0.0454
_refine_ls_shift/su_max 0.000
_refine_ls_shift/su_mean 0.000
_refine_ls_structure_factor_coef Fsqd
_refine_ls_weighting_details 'calc w=1/[\s^2^(Fo^2^)+(0.0788P)^2^+0.0000P] where P=(Fo^2^+2Fc^2^)/3'
_refine_ls_weighting_scheme calc
_refine_ls_wR_factor_gt 0.1252
_refine_ls_wR_factor_ref 0.1423
_reflns_number_gt 2667
_reflns_number_total 4639
_reflns_threshold_expression I>2\s(I)
_cod_data_source_file jo501670e_si_002.cif
_cod_data_source_block nci97a
_cod_depositor_comments 'Adding full bibliography for 4029955--4029956.cif.'
_cod_original_sg_symbol_H-M 'C 2/c'
_cod_database_code 4029956

loop_
_symmetry_equiv_pos_as_xyz
'x, y, z'
'-x, y, -z+1/2'
'x+1/2, y+1/2, z'
'-x+1/2, y+1/2, -z+1/2'
'-x, -y, -z'
'x, -y, z-1/2'
'-x+1/2, -y+1/2, -z'
'x+1/2, -y+1/2, z-1/2'

loop_
_atom_site_label
_atom_site_type_symbol
_atom_site_fract_x
_atom_site_fract_y
_atom_site_fract_z
_atom_site_U_iso_or_equiv
_atom_site_adp_type
_atom_site_occupancy
_atom_site_symmetry_multiplicity
_atom_site_calc_flag
_atom_site_refinement_flags
O1 O 0.31214(7) 0.59536(13) 0.18133(7) 0.0301(3) Uani 1 1 d .
N1 N 0.25438(9) 0.59314(13) 0.12478(8) 0.0193(3) Uani 1 1 d .
O2 O 0.18126(7) 0.60057(12) 0.18979(7) 0.0247(3) Uani 1 1 d .
N2 N 0.18326(9) 0.59518(14) 0.12038(8) 0.0229(4) Uani 1 1 d .
C3 C 0.10012(11) 0.6070(2) 0.18426(11) 0.0336(5) Uani 1 1 d .
H3A H 0.0754 0.5247 0.1725 0.040 Uiso 1 1 calc R
H3B H 0.0718 0.6662 0.1466 0.040 Uiso 1 1 calc R
N3 N 0.26732(9) 0.60012(13) 0.05960(8) 0.0213(3) Uani 1 1 d .
C4 C 0.09876(10) 0.64971(18) 0.25512(10) 0.0265(4) Uani 1 1 d .
C5 C 0.10133(11) 0.77574(19) 0.27007(11) 0.0303(5) Uani 1 1 d .
H5A H 0.1043 0.8338 0.2354 0.036 Uiso 1 1 calc R
C6 C 0.09965(11) 0.8174(2) 0.33510(11) 0.0351(5) Uani 1 1 d .
H6A H 0.1015 0.9035 0.3449 0.042 Uiso 1 1 calc R
C7 C 0.09535(12) 0.7336(2) 0.38539(11) 0.0369(5) Uani 1 1 d .
H7A H 0.0940 0.7620 0.4299 0.044 Uiso 1 1 calc R
C8 C 0.09294(11) 0.6090(2) 0.37137(11) 0.0360(5) Uani 1 1 d .
H8A H 0.0901 0.5515 0.4063 0.043 Uiso 1 1 calc R
C9 C 0.09462(11) 0.56689(19) 0.30680(11) 0.0309(5) Uani 1 1 d .
H9A H 0.0929 0.4805 0.2976 0.037 Uiso 1 1 calc R
O10 O 0.23572(8) 0.39117(11) 0.04589(7) 0.0268(3) Uani 1 1 d .
C10 C 0.25618(10) 0.49088(15) 0.02693(9) 0.0185(4) Uani 1 1 d .
C11 C 0.27293(9) 0.49571(15) -0.04153(9) 0.0175(4) Uani 1 1 d .
C12 C 0.28416(10) 0.38458(16) -0.07104(9) 0.0179(4) Uani 1 1 d .
H12A H 0.2816 0.3091 -0.0476 0.021 Uiso 1 1 calc R
N13 N 0.29864(8) 0.38223(13) -0.13266(8) 0.0182(3) Uani 1 1 d .
C14 C 0.29961(10) 0.48678(16) -0.16890(9) 0.0218(4) Uani 1 1 d .
H14A H 0.3084 0.4830 -0.2130 0.026 Uiso 1 1 calc R
C15 C 0.28777(11) 0.59898(16) -0.14193(10) 0.0245(4) Uani 1 1 d .
H15A H 0.2880 0.6728 -0.1676 0.029 Uiso 1 1 calc R
C16 C 0.27553(10) 0.60467(16) -0.07745(10) 0.0215(4) Uani 1 1 d .
H16A H 0.2690 0.6823 -0.0580 0.026 Uiso 1 1 calc R
C17 C 0.31840(10) 0.26239(15) -0.15992(10) 0.0204(4) Uani 1 1 d .
H17A H 0.3018 0.2648 -0.2124 0.025 Uiso 1 1 calc R
H17B H 0.2907 0.1936 -0.1461 0.025 Uiso 1 1 calc R
C18 C 0.40508(11) 0.24117(16) -0.12924(10) 0.0213(4) Uani 1 1 d .
C19 C 0.43639(11) 0.17553(17) -0.06651(10) 0.0256(4) Uani 1 1 d .
H19A H 0.4030 0.1394 -0.0445 0.031 Uiso 1 1 calc R
C20 C 0.51594(12) 0.16230(19) -0.03584(11) 0.0339(5) Uani 1 1 d .
H20A H 0.5370 0.1168 0.0070 0.041 Uiso 1 1 calc R
C21 C 0.56475(12) 0.2150(2) -0.06729(13) 0.0394(6) Uani 1 1 d .
H21A H 0.6194 0.2075 -0.0456 0.047 Uiso 1 1 calc R
C22 C 0.53418(13) 0.2786(2) -0.13025(14) 0.0446(6) Uani 1 1 d .
H22A H 0.5677 0.3138 -0.1524 0.053 Uiso 1 1 calc R
C23 C 0.45436(12) 0.29122(19) -0.16142(12) 0.0344(5) Uani 1 1 d .
H23A H 0.4335 0.3345 -0.2051 0.041 Uiso 1 1 calc R

loop_
_atom_site_aniso_label
_atom_site_aniso_U_11
_atom_site_aniso_U_22
_atom_site_aniso_U_33
_atom_site_aniso_U_23
_atom_site_aniso_U_13
_atom_site_aniso_U_12
O1 0.0239(7) 0.0486(9) 0.0171(7) 0.0002(6) 0.0059(6) -0.0005(6)
N1 0.0272(8) 0.0172(8) 0.0155(8) -0.0006(6) 0.0098(7) -0.0003(6)
O2 0.0236(7) 0.0358(8) 0.0180(7) -0.0015(5) 0.0113(5) 0.0012(5)
N2 0.0278(9) 0.0267(9) 0.0166(8) -0.0008(6) 0.0106(7) 0.0015(6)
C3 0.0226(10) 0.0508(13) 0.0307(12) -0.0116(10) 0.0132(9) -0.0028(9)
N3 0.0333(9) 0.0184(8) 0.0171(8) -0.0025(6) 0.0149(7) -0.0032(6)
C4 0.0172(9) 0.0375(11) 0.0264(11) -0.0045(9) 0.0093(8) -0.0012(8)
C5 0.0276(11) 0.0364(12) 0.0307(12) 0.0005(9) 0.0148(9) -0.0041(9)
C6 0.0306(11) 0.0391(12) 0.0377(13) -0.0125(10) 0.0140(10) -0.0045(9)
C7 0.0288(11) 0.0606(15) 0.0225(11) -0.0066(10) 0.0101(9) -0.0046(10)
C8 0.0252(11) 0.0553(15) 0.0279(12) 0.0095(10) 0.0094(9) 0.0000(10)
C9 0.0238(10) 0.0336(11) 0.0356(12) 0.0013(9) 0.0105(9) 0.0005(8)
O10 0.0451(8) 0.0166(6) 0.0253(7) -0.0002(5) 0.0207(6) -0.0042(6)
C10 0.0203(9) 0.0194(9) 0.0172(9) 0.0022(7) 0.0082(7) 0.0025(7)
C11 0.0203(9) 0.0171(8) 0.0154(9) -0.0013(7) 0.0063(7) -0.0005(7)
C12 0.0202(9) 0.0184(9) 0.0157(9) 0.0023(7) 0.0071(7) -0.0003(7)
N13 0.0214(8) 0.0176(7) 0.0162(8) -0.0009(6) 0.0072(6) -0.0002(6)
C14 0.0303(10) 0.0225(9) 0.0147(9) 0.0011(7) 0.0106(8) -0.0025(8)
C15 0.0358(11) 0.0192(9) 0.0213(10) 0.0025(7) 0.0134(9) 0.0000(8)
C16 0.0295(10) 0.0171(9) 0.0193(10) 0.0002(7) 0.0101(8) 0.0002(7)
C17 0.0277(10) 0.0174(9) 0.0184(9) -0.0035(7) 0.0107(8) 0.0002(7)
C18 0.0246(10) 0.0198(9) 0.0216(10) -0.0022(7) 0.0104(8) 0.0004(7)
C19 0.0304(11) 0.0239(10) 0.0243(11) -0.0016(8) 0.0115(9) 0.0003(8)
C20 0.0332(12) 0.0341(12) 0.0299(12) -0.0011(9) 0.0047(10) 0.0062(9)
C21 0.0245(11) 0.0404(13) 0.0501(15) -0.0047(11) 0.0085(10) 0.0037(9)
C22 0.0312(12) 0.0486(14) 0.0627(18) 0.0054(12) 0.0273(12) -0.0002(10)
C23 0.0337(12) 0.0393(12) 0.0363(13) 0.0080(10) 0.0197(10) 0.0045(9)

loop_
_atom_type_symbol
_atom_type_description
_atom_type_scat_dispersion_real
_atom_type_scat_dispersion_imag
_atom_type_scat_source
C C 0.0033 0.0016 'International Tables Vol C Tables 4.2.6.8 and 6.1.1.4'
H H 0.0000 0.0000 'International Tables Vol C Tables 4.2.6.8 and 6.1.1.4'
N N 0.0061 0.0033 'International Tables Vol C Tables 4.2.6.8 and 6.1.1.4'
O O 0.0106 0.0060 'International Tables Vol C Tables 4.2.6.8 and 6.1.1.4'

loop_
_geom_angle_atom_site_label_1
_geom_angle_atom_site_label_2
_geom_angle_atom_site_label_3
_geom_angle
O1 N1 N2 126.03(15)
O1 N1 N3 118.60(14)
N2 N1 N3 115.11(14)
N2 O2 C3 107.16(13)
N1 N2 O2 107.50(13)
O2 C3 C4 106.66(15)
O2 C3 H3A 110.4
C4 C3 H3A 110.4
O2 C3 H3B 110.4
C4 C3 H3B 110.4
H3A C3 H3B 108.6
C10 N3 N1 111.24(13)
C9 C4 C5 118.49(19)
C9 C4 C3 121.91(19)
C5 C4 C3 119.60(19)
C6 C5 C4 120.6(2)
C6 C5 H5A 119.7
C4 C5 H5A 119.7
C7 C6 C5 119.9(2)
C7 C6 H6A 120.1
C5 C6 H6A 120.1
C8 C7 C6 120.1(2)
C8 C7 H7A 119.9
C6 C7 H7A 119.9
C7 C8 C9 120.4(2)
C7 C8 H8A 119.8
C9 C8 H8A 119.8
C4 C9 C8 120.6(2)
C4 C9 H9A 119.7
C8 C9 H9A 119.7
O10 C10 N3 129.16(16)
O10 C10 C11 118.98(15)
N3 C10 C11 111.85(14)
C12 C11 C16 118.61(16)
C12 C11 C10 117.67(15)
C16 C11 C10 123.69(15)
N13 C12 C11 120.72(15)
N13 C12 H12A 119.6
C11 C12 H12A 119.6
C14 N13 C12 121.35(15)
C14 N13 C17 118.76(15)
C12 N13 C17 119.80(14)
N13 C14 C15 119.78(17)
N13 C14 H14A 120.1
C15 C14 H14A 120.1
C14 C15 C16 120.15(17)
C14 C15 H15A 119.9
C16 C15 H15A 119.9
C15 C16 C11 119.32(16)
C15 C16 H16A 120.3
C11 C16 H16A 120.3
N13 C17 C18 109.45(14)
N13 C17 H17A 109.8
C18 C17 H17A 109.8
N13 C17 H17B 109.8
C18 C17 H17B 109.8
H17A C17 H17B 108.2
C23 C18 C19 119.12(18)
C23 C18 C17 120.77(17)
C19 C18 C17 120.06(16)
C20 C19 C18 120.37(18)
C20 C19 H19A 119.8
C18 C19 H19A 119.8
C19 C20 C21 120.2(2)
C19 C20 H20A 119.9
C21 C20 H20A 119.9
C22 C21 C20 119.9(2)
C22 C21 H21A 120.1
C20 C21 H21A 120.1
C21 C22 C23 120.0(2)
C21 C22 H22A 120.0
C23 C22 H22A 120.0
C18 C23 C22 120.4(2)
C18 C23 H23A 119.8
C22 C23 H23A 119.8

loop_
_geom_bond_atom_site_label_1
_geom_bond_atom_site_label_2
_geom_bond_distance
O1 N1 1.2608(18)
N1 N2 1.276(2)
N1 N3 1.404(2)
O2 N2 1.4030(19)
O2 C3 1.454(2)
C3 C4 1.499(3)
C3 H3A 0.9900
C3 H3B 0.9900
N3 C10 1.332(2)
C4 C9 1.389(3)
C4 C5 1.392(3)
C5 C6 1.387(3)
C5 H5A 0.9500
C6 C7 1.376(3)
C6 H6A 0.9500
C7 C8 1.374(3)
C7 H7A 0.9500
C8 C9 1.380(3)
C8 H8A 0.9500
C9 H9A 0.9500
O10 C10 1.2417(19)
C10 C11 1.503(2)
C11 C12 1.384(2)
C11 C16 1.389(2)
C12 N13 1.346(2)
C12 H12A 0.9500
N13 C14 1.346(2)
N13 C17 1.497(2)
C14 C15 1.374(2)
C14 H14A 0.9500
C15 C16 1.384(2)
C15 H15A 0.9500
C16 H16A 0.9500
C17 C18 1.513(2)
C17 H17A 0.9900
C17 H17B 0.9900
C18 C23 1.384(3)
C18 C19 1.386(3)
C19 C20 1.383(3)
C19 H19A 0.9500
C20 C21 1.379(3)
C20 H20A 0.9500
C21 C22 1.377(3)
C21 H21A 0.9500
C22 C23 1.388(3)
C22 H22A 0.9500
C23 H23A 0.9500

loop_
_geom_torsion_atom_site_label_1
_geom_torsion_atom_site_label_2
_geom_torsion_atom_site_label_3
_geom_torsion_atom_site_label_4
_geom_torsion
O1 N1 N2 O2 0.1(2)
N3 N1 N2 O2 -173.95(12)
C3 O2 N2 N1 178.14(14)
N2 O2 C3 C4 -163.76(15)
O1 N1 N3 C10 106.09(17)
N2 N1 N3 C10 -79.39(18)
O2 C3 C4 C9 -95.1(2)
O2 C3 C4 C5 85.2(2)
C9 C4 C5 C6 -0.1(3)
C3 C4 C5 C6 179.60(17)
C4 C5 C6 C7 0.0(3)
C5 C6 C7 C8 0.2(3)
C6 C7 C8 C9 -0.2(3)
C5 C4 C9 C8 0.1(3)
C3 C4 C9 C8 -179.57(17)
C7 C8 C9 C4 0.0(3)
N1 N3 C10 O10 1.3(3)
N1 N3 C10 C11 -177.71(13)
O10 C10 C11 C12 -16.2(2)
N3 C10 C11 C12 162.97(15)
O10 C10 C11 C16 161.94(16)
N3 C10 C11 C16 -18.9(2)
C16 C11 C12 N13 1.1(3)
C10 C11 C12 N13 179.35(15)
C11 C12 N13 C14 -2.7(3)
C11 C12 N13 C17 173.93(15)
C12 N13 C14 C15 1.8(3)
C17 N13 C14 C15 -174.81(16)
N13 C14 C15 C16 0.5(3)
C14 C15 C16 C11 -2.0(3)
C12 C11 C16 C15 1.2(3)
C10 C11 C16 C15 -176.93(16)
C14 N13 C17 C18 88.78(18)
C12 N13 C17 C18 -87.91(18)
N13 C17 C18 C23 -85.6(2)
N13 C17 C18 C19 91.62(19)
C23 C18 C19 C20 1.2(3)
C17 C18 C19 C20 -176.00(16)
C18 C19 C20 C21 0.4(3)
C19 C20 C21 C22 -1.5(3)
C20 C21 C22 C23 1.0(3)
C19 C18 C23 C22 -1.7(3)
C17 C18 C23 C22 175.51(18)
C21 C22 C23 C18 0.6(3)
